data_7101693
loop_
_publ_author_name
'Rafii, Esfandiar'
'Dassonneville, Benjamin'
'Heumann, Andreas'

_publ_section_title
;
 Highly selective R,S-coordination of non racemic
 (1R,2R)-(1,2-dialkyl)-1,2-diamine cyclohexane derivatives to palladium
 dichloride.
;
_journal_issue 6
_journal_name_full 'Chemical communications (Cambridge, England)'
_journal_page_first 583
_journal_page_last 585
_journal_paper_doi 10.1039/b613961b
_journal_year 2007
_chemical_absolute_configuration rmad
_chemical_formula_sum 'C20 H24 Cl2 F2 N2 Pd'
_chemical_formula_weight 507.73
_chemical_name_systematic
;
?
;
_space_group_IT_number 4
_symmetry_cell_setting monoclinic
_symmetry_space_group_name_Hall 'P 2yb'
_symmetry_space_group_name_H-M 'P 1 21 1'
_atom_sites_solution_hydrogens geom
_atom_sites_solution_primary direct
_atom_sites_solution_secondary difmap
_audit_creation_method SHELXL-97
_audit_update_record
;
2006-11-24 # Formatted by publCIF
;
_cell_angle_alpha 90.00
_cell_angle_beta 100.552(8)
_cell_angle_gamma 90.00
_cell_formula_units_Z 4
_cell_length_a 14.214(5)
_cell_length_b 9.039(1)
_cell_length_c 16.311(3)
_cell_measurement_reflns_used 14479
_cell_measurement_temperature 293(2)
_cell_measurement_theta_max 25.97
_cell_measurement_theta_min 0.00
_cell_volume 2060.2(9)
_computing_cell_refinement 'Denzo and Scalepack (Otwinowski & Minor, 1997)'
_computing_data_collection 'KappaCCD (Bruker-Nonius, 1998)'
_computing_data_reduction 'Denzo and Scalepack (Otwinowski & Minor, 1997)'
_computing_structure_refinement 'SHELXL-97 (Sheldrick, 1997)'
_computing_structure_solution 'SIR92 (Altomare et al., 1994)'
_diffrn_ambient_temperature 293(2)
_diffrn_measured_fraction_theta_full 0.971
_diffrn_measured_fraction_theta_max 0.971
_diffrn_measurement_device_type KappaCCD
_diffrn_measurement_method 'Phi scan'
_diffrn_radiation_monochromator graphite
_diffrn_radiation_source 'fine-focus sealed tube'
_diffrn_radiation_type MoK\a
_diffrn_radiation_wavelength 0.71073
_diffrn_reflns_av_R_equivalents 0.07
_diffrn_reflns_av_sigmaI/netI 0.105
_diffrn_reflns_limit_h_max 17
_diffrn_reflns_limit_h_min -17
_diffrn_reflns_limit_k_max 10
_diffrn_reflns_limit_k_min -10
_diffrn_reflns_limit_l_max 20
_diffrn_reflns_limit_l_min -19
_diffrn_reflns_number 14477
_diffrn_reflns_theta_full 25.97
_diffrn_reflns_theta_max 25.97
_diffrn_reflns_theta_min 1.27
_diffrn_standards_number 0
_exptl_absorpt_coefficient_mu 1.189
_exptl_absorpt_correction_T_max 0.944
_exptl_absorpt_correction_T_min 0.860
_exptl_absorpt_correction_type multi-scan
_exptl_absorpt_process_details
;
Sortav (Blessing, 1997)
;
_exptl_crystal_colour orange
_exptl_crystal_density_diffrn 1.643
_exptl_crystal_density_method 'not measured'
_exptl_crystal_description prism
_exptl_crystal_F_000 1024
_exptl_crystal_size_max .3
_exptl_crystal_size_mid .2
_exptl_crystal_size_min .05
_refine_diff_density_max 0.785
_refine_diff_density_min -0.757
_refine_diff_density_rms 0.093
_refine_ls_abs_structure_details 'Flack (1983); 3506 Friedel pairs'
_refine_ls_abs_structure_Flack 0.00(4)
_refine_ls_extinction_method none
_refine_ls_goodness_of_fit_ref 1.048
_refine_ls_hydrogen_treatment constr
_refine_ls_matrix_type full
_refine_ls_number_parameters 487
_refine_ls_number_reflns 7681
_refine_ls_number_restraints 1
_refine_ls_restrained_S_all 1.048
_refine_ls_R_factor_all 0.0668
_refine_ls_R_factor_gt 0.0482
_refine_ls_shift/su_max 0.000
_refine_ls_shift/su_mean 0.000
_refine_ls_structure_factor_coef Fsqd
_refine_ls_weighting_details 'calc w=1/[\s^2^(Fo^2^)+(0.0270P)^2^+2.3231P] where P=(Fo^2^+2Fc^2^)/3'
_refine_ls_weighting_scheme calc
_refine_ls_wR_factor_gt 0.0965
_refine_ls_wR_factor_ref 0.1094
_reflns_number_gt 6291
_reflns_number_total 7681
_reflns_threshold_expression >2sigma(I)
_cod_data_source_file b613961b.txt
_cod_data_source_block 2
_cod_depositor_comments
;
The following automatic conversions were performed:
'_symmetry_cell_setting' value 'Monoclinic' changed to 'monoclinic'
according to '/home/saulius/struct/CIF-dictionaries/cif_core.dic'
dictionary named 'cif_core.dic' version 2.4.1 from 2010-06-29.

Automatic conversion script
Id: cif_fix_enum 1527 2010-12-29 10:47:43Z saulius 
;
_cod_original_sg_symbol_H-M 'P 21'
_cod_original_formula_sum 'C20 H24 Cl2 F2 N2 Pd1'
_cod_database_code 7101693

loop_
_symmetry_equiv_pos_as_xyz
'x, y, z'
'-x, y+1/2, -z'

loop_
_atom_site_label
_atom_site_type_symbol
_atom_site_fract_x
_atom_site_fract_y
_atom_site_fract_z
_atom_site_U_iso_or_equiv
_atom_site_adp_type
_atom_site_occupancy
_atom_site_symmetry_multiplicity
_atom_site_calc_flag
_atom_site_refinement_flags
Pd1 Pd 0.39385(4) 0.38715(5) 0.73909(3) 0.03294(16) Uani 1 1 d .
Pd2 Pd 0.40412(4) 0.10715(5) 0.23267(3) 0.03109(15) Uani 1 1 d .
Cl1 Cl 0.49884(16) 0.2089(2) 0.80496(13) 0.0469(5) Uani 1 1 d .
Cl2 Cl 0.37061(15) 0.4894(3) 0.86458(12) 0.0477(5) Uani 1 1 d .
Cl3 Cl 0.50806(16) 0.2962(2) 0.28418(14) 0.0467(5) Uani 1 1 d .
Cl4 Cl 0.39463(14) 0.0245(2) 0.36569(12) 0.0413(5) Uani 1 1 d .
F1 F 0.0434(4) -0.0930(7) 0.5897(4) 0.0786(17) Uani 1 1 d .
F2 F -0.0579(5) 0.1272(8) 0.6860(5) 0.103(2) Uani 1 1 d .
F3 F -0.0618(5) 0.3158(9) 0.2137(4) 0.107(3) Uani 1 1 d .
F4 F 0.0211(5) 0.5173(11) 0.0860(5) 0.125(3) Uani 1 1 d .
N1 N 0.4098(4) 0.3170(7) 0.6223(4) 0.0309(14) Uani 1 1 d .
H1N H 0.4693 0.3478 0.6169 0.037 Uiso 1 1 calc R
N2 N 0.3144(5) 0.5579(7) 0.6758(4) 0.0368(17) Uani 1 1 d .
H2N H 0.3451 0.6399 0.6994 0.044 Uiso 1 1 calc R
N3 N 0.4220(4) 0.1573(7) 0.1142(4) 0.0358(16) Uani 1 1 d .
H3N H 0.4866 0.1548 0.1174 0.043 Uiso 1 1 calc R
N4 N 0.3162(5) -0.0589(8) 0.1757(4) 0.0350(17) Uani 1 1 d .
H4N H 0.3544 -0.1404 0.1809 0.042 Uiso 1 1 calc R
C1 C 0.3423(5) 0.4015(8) 0.5568(4) 0.0349(15) Uani 1 1 d .
H1 H 0.2785 0.3570 0.5498 0.042 Uiso 1 1 calc R
C2 C 0.3381(5) 0.5587(8) 0.5890(4) 0.0347(17) Uani 1 1 d .
H2 H 0.4027 0.5998 0.5942 0.042 Uiso 1 1 calc R
C3 C 0.2728(7) 0.6558(10) 0.5275(5) 0.054(3) Uani 1 1 d .
H3A H 0.2723 0.7553 0.5497 0.065 Uiso 1 1 calc R
H3B H 0.2080 0.6174 0.5193 0.065 Uiso 1 1 calc R
C4 C 0.3072(8) 0.6600(10) 0.4436(5) 0.063(3) Uani 1 1 d .
H4A H 0.3697 0.7065 0.4508 0.076 Uiso 1 1 calc R
H4B H 0.2631 0.7182 0.4039 0.076 Uiso 1 1 calc R
C5 C 0.3133(7) 0.5018(10) 0.4097(5) 0.059(2) Uani 1 1 d .
H5A H 0.2494 0.4602 0.3961 0.070 Uiso 1 1 calc R
H5B H 0.3396 0.5054 0.3590 0.070 Uiso 1 1 calc R
C6 C 0.3755(6) 0.4029(11) 0.4729(5) 0.050(2) Uani 1 1 d .
H6A H 0.4412 0.4374 0.4810 0.060 Uiso 1 1 calc R
H6B H 0.3739 0.3028 0.4512 0.060 Uiso 1 1 calc R
C7 C 0.4086(6) 0.1528(8) 0.6039(5) 0.0379(19) Uani 1 1 d .
H7A H 0.4285 0.1367 0.5508 0.045 Uiso 1 1 calc R
H7B H 0.4541 0.1031 0.6467 0.045 Uiso 1 1 calc R
C8 C 0.2156(6) 0.5788(10) 0.6912(5) 0.046(2) Uani 1 1 d .
H8A H 0.1846 0.6524 0.6521 0.056 Uiso 1 1 calc R
H8B H 0.2201 0.6201 0.7467 0.056 Uiso 1 1 calc R
C9 C 0.3105(5) 0.0868(8) 0.6010(4) 0.0327(16) Uani 1 1 d .
C10 C 0.2812(6) 0.0404(10) 0.6738(5) 0.046(2) Uani 1 1 d .
H10 H 0.3223 0.0496 0.7249 0.055 Uiso 1 1 calc R
C11 C 0.1914(6) -0.0189(10) 0.6699(6) 0.050(2) Uani 1 1 d .
H11 H 0.1709 -0.0501 0.7180 0.060 Uiso 1 1 calc R
C12 C 0.1325(6) -0.0312(9) 0.5931(5) 0.046(2) Uani 1 1 d .
C13 C 0.1589(6) 0.0135(9) 0.5205(5) 0.046(2) Uani 1 1 d .
H13 H 0.1172 0.0046 0.4696 0.056 Uiso 1 1 calc R
C14 C 0.2482(6) 0.0716(8) 0.5249(5) 0.0389(19) Uani 1 1 d .
H14 H 0.2679 0.1016 0.4762 0.047 Uiso 1 1 calc R
C15 C 0.1503(6) 0.4438(9) 0.6849(5) 0.043(2) Uani 1 1 d .
C16 C 0.1383(6) 0.3777(14) 0.7585(5) 0.060(2) Uani 1 1 d .
H16 H 0.1764 0.4064 0.8086 0.072 Uiso 1 1 calc R
C17 C 0.0687(9) 0.2672(14) 0.7580(7) 0.075(3) Uani 1 1 d .
H17 H 0.0612 0.2213 0.8075 0.090 Uiso 1 1 calc R
C18 C 0.0119(7) 0.2276(11) 0.6840(8) 0.066(3) Uani 1 1 d .
C19 C 0.0224(7) 0.2889(12) 0.6101(7) 0.066(3) Uani 1 1 d .
H19 H -0.0155 0.2587 0.5603 0.079 Uiso 1 1 calc R
C20 C 0.0903(6) 0.3969(10) 0.6114(6) 0.055(2) Uani 1 1 d .
H20 H 0.0970 0.4410 0.5612 0.066 Uiso 1 1 calc R
C21 C 0.3868(5) 0.0255(9) 0.0610(4) 0.0375(16) Uani 1 1 d .
H21 H 0.4339 -0.0533 0.0772 0.045 Uiso 1 1 calc R
C22 C 0.3817(6) 0.0501(11) -0.0333(5) 0.051(2) Uani 1 1 d .
H22A H 0.3369 0.1290 -0.0528 0.061 Uiso 1 1 calc R
H22B H 0.4441 0.0785 -0.0440 0.061 Uiso 1 1 calc R
C23 C 0.3491(7) -0.0929(13) -0.0794(5) 0.066(3) Uani 1 1 d .
H23A H 0.3442 -0.0776 -0.1389 0.079 Uiso 1 1 calc R
H23B H 0.3965 -0.1695 -0.0622 0.079 Uiso 1 1 calc R
C24 C 0.2539(6) -0.1429(13) -0.0618(5) 0.067(3) Uani 1 1 d .
H24A H 0.2348 -0.2337 -0.0920 0.080 Uiso 1 1 calc R
H24B H 0.2059 -0.0682 -0.0808 0.080 Uiso 1 1 calc R
C25 C 0.2601(7) -0.1695(11) 0.0333(5) 0.050(2) Uani 1 1 d .
H25A H 0.1976 -0.1973 0.0441 0.060 Uiso 1 1 calc R
H25B H 0.3041 -0.2501 0.0514 0.060 Uiso 1 1 calc R
C26 C 0.2948(5) -0.0288(9) 0.0827(4) 0.0354(17) Uani 1 1 d .
H26 H 0.2458 0.0485 0.0705 0.042 Uiso 1 1 calc R
C27 C 0.3944(6) 0.3106(10) 0.0819(5) 0.045(2) Uani 1 1 d .
H27A H 0.4041 0.3167 0.0246 0.054 Uiso 1 1 calc R
H27B H 0.4374 0.3811 0.1142 0.054 Uiso 1 1 calc R
C28 C 0.2921(6) 0.3568(9) 0.0844(5) 0.044(2) Uani 1 1 d .
C29 C 0.2219(7) 0.3550(12) 0.0128(6) 0.065(3) Uani 1 1 d .
H29 H 0.2371 0.3186 -0.0365 0.078 Uiso 1 1 calc R
C30 C 0.1326(7) 0.4046(13) 0.0128(7) 0.076(3) Uani 1 1 d .
H30 H 0.0864 0.4010 -0.0355 0.091 Uiso 1 1 calc R
C31 C 0.1112(8) 0.4592(13) 0.0835(8) 0.079(3) Uani 1 1 d .
C32 C 0.1784(8) 0.4695(12) 0.1586(7) 0.071(3) Uani 1 1 d .
H32 H 0.1622 0.5098 0.2066 0.085 Uiso 1 1 calc R
C33 C 0.2704(7) 0.4164(10) 0.1575(6) 0.055(2) Uani 1 1 d .
H33 H 0.3171 0.4208 0.2054 0.066 Uiso 1 1 calc R
C34 C 0.2298(5) -0.1066(12) 0.2118(5) 0.0455(19) Uani 1 1 d .
H34A H 0.2007 -0.1916 0.1807 0.055 Uiso 1 1 calc R
H34B H 0.2514 -0.1377 0.2691 0.055 Uiso 1 1 calc R
C35 C 0.1551(5) 0.0112(9) 0.2103(5) 0.0404(19) Uani 1 1 d .
C36 C 0.0836(6) 0.0394(11) 0.1402(5) 0.056(2) Uani 1 1 d .
H36 H 0.0845 -0.0131 0.0913 0.068 Uiso 1 1 calc R
C37 C 0.0115(6) 0.1428(13) 0.1413(6) 0.068(3) Uani 1 1 d .
H37 H -0.0352 0.1594 0.0942 0.082 Uiso 1 1 calc R
C38 C 0.0110(7) 0.2178(13) 0.2118(6) 0.066(3) Uani 1 1 d .
C39 C 0.0792(8) 0.1961(16) 0.2838(7) 0.081(4) Uani 1 1 d .
H39 H 0.0764 0.2489 0.3322 0.097 Uiso 1 1 calc R
C40 C 0.1506(7) 0.0949(16) 0.2814(5) 0.069(3) Uani 1 1 d .
H40 H 0.1975 0.0816 0.3287 0.082 Uiso 1 1 calc R

loop_
_atom_site_aniso_label
_atom_site_aniso_U_11
_atom_site_aniso_U_22
_atom_site_aniso_U_33
_atom_site_aniso_U_23
_atom_site_aniso_U_13
_atom_site_aniso_U_12
Pd1 0.0377(3) 0.0345(3) 0.0263(3) 0.0012(3) 0.0049(2) -0.0046(3)
Pd2 0.0356(3) 0.0325(3) 0.0247(3) 0.0020(3) 0.0042(2) 0.0026(3)
Cl1 0.0545(13) 0.0412(12) 0.0394(11) 0.0080(9) -0.0060(9) -0.0049(9)
Cl2 0.0481(12) 0.0658(15) 0.0308(10) -0.0080(9) 0.0117(9) -0.0083(10)
Cl3 0.0533(12) 0.0316(11) 0.0502(12) 0.0004(9) -0.0037(10) -0.0042(9)
Cl4 0.0479(11) 0.0504(12) 0.0272(9) 0.0018(8) 0.0107(8) 0.0055(9)
F1 0.062(3) 0.091(4) 0.085(4) 0.003(3) 0.019(3) -0.032(3)
F2 0.072(4) 0.095(5) 0.144(6) 0.015(5) 0.026(4) -0.037(4)
F3 0.070(4) 0.160(7) 0.089(5) -0.037(5) 0.006(3) 0.054(4)
F4 0.073(4) 0.175(8) 0.132(6) 0.015(6) 0.032(4) 0.063(5)
N1 0.033(3) 0.022(3) 0.036(3) 0.001(2) 0.004(3) 0.001(2)
N2 0.043(4) 0.030(4) 0.036(4) -0.001(3) 0.004(3) -0.001(3)
N3 0.033(3) 0.044(4) 0.029(3) 0.009(3) 0.005(3) 0.003(3)
N4 0.036(4) 0.042(4) 0.027(4) 0.004(3) 0.006(3) 0.008(3)
C1 0.043(4) 0.035(4) 0.026(3) 0.001(3) 0.003(3) -0.007(3)
C2 0.044(4) 0.029(4) 0.032(4) -0.001(3) 0.008(3) -0.005(3)
C3 0.076(7) 0.037(5) 0.051(6) 0.015(4) 0.012(5) 0.010(4)
C4 0.086(7) 0.055(6) 0.046(5) 0.017(4) 0.005(5) 0.001(5)
C5 0.088(7) 0.057(6) 0.028(4) 0.001(4) 0.003(4) 0.004(5)
C6 0.069(5) 0.049(5) 0.035(4) 0.006(4) 0.016(4) -0.001(5)
C7 0.046(5) 0.029(4) 0.039(4) -0.004(3) 0.010(4) 0.000(3)
C8 0.045(5) 0.046(6) 0.051(5) -0.001(4) 0.016(4) 0.018(4)
C9 0.042(4) 0.019(4) 0.037(4) -0.001(3) 0.005(3) 0.000(3)
C10 0.061(6) 0.046(5) 0.029(4) 0.006(4) 0.004(4) -0.009(4)
C11 0.052(5) 0.050(5) 0.048(5) 0.004(4) 0.012(4) -0.016(4)
C12 0.040(5) 0.046(5) 0.053(5) -0.004(4) 0.008(4) -0.016(4)
C13 0.048(5) 0.047(5) 0.041(5) -0.004(4) 0.002(4) -0.011(4)
C14 0.054(5) 0.030(4) 0.034(4) 0.000(3) 0.011(4) -0.008(3)
C15 0.038(4) 0.044(5) 0.048(5) 0.003(4) 0.008(4) 0.007(3)
C16 0.063(6) 0.076(7) 0.043(5) 0.008(5) 0.017(4) -0.010(6)
C17 0.079(8) 0.091(8) 0.061(7) 0.019(6) 0.028(6) -0.025(6)
C18 0.052(6) 0.059(6) 0.089(8) 0.002(6) 0.017(5) -0.007(5)
C19 0.040(5) 0.067(7) 0.085(8) 0.004(6) 0.000(5) 0.005(4)
C20 0.063(5) 0.043(5) 0.060(5) 0.012(4) 0.014(4) 0.006(5)
C21 0.042(4) 0.042(4) 0.030(4) 0.003(3) 0.012(3) 0.003(3)
C22 0.056(5) 0.072(7) 0.025(4) 0.007(4) 0.009(4) 0.006(4)
C23 0.080(7) 0.091(8) 0.028(4) -0.006(5) 0.012(4) 0.012(6)
C24 0.057(5) 0.104(9) 0.036(4) -0.020(5) -0.001(4) 0.016(6)
C25 0.045(5) 0.066(7) 0.038(5) -0.010(4) 0.004(4) 0.000(4)
C26 0.032(4) 0.050(5) 0.024(4) 0.003(3) 0.005(3) 0.003(3)
C27 0.045(5) 0.046(5) 0.044(5) 0.013(4) 0.011(4) 0.002(4)
C28 0.050(5) 0.042(6) 0.040(4) 0.009(4) 0.012(4) 0.010(4)
C29 0.069(6) 0.078(8) 0.043(5) 0.012(5) -0.003(4) 0.022(5)
C30 0.055(6) 0.092(8) 0.074(7) 0.015(7) -0.006(5) 0.022(6)
C31 0.060(7) 0.087(8) 0.088(8) 0.021(7) 0.013(6) 0.028(6)
C32 0.086(8) 0.068(7) 0.069(7) -0.004(5) 0.040(6) 0.013(6)
C33 0.062(6) 0.050(6) 0.049(5) 0.002(4) 0.005(4) 0.012(4)
C34 0.040(4) 0.050(5) 0.048(4) -0.003(5) 0.012(4) -0.009(4)
C35 0.030(4) 0.054(5) 0.038(4) -0.001(4) 0.009(3) -0.006(4)
C36 0.044(5) 0.078(7) 0.044(5) -0.018(4) 0.000(4) -0.008(5)
C37 0.037(5) 0.097(9) 0.061(6) -0.021(5) -0.013(4) 0.010(5)
C38 0.043(5) 0.096(8) 0.062(6) -0.016(6) 0.014(5) 0.020(5)
C39 0.062(7) 0.127(11) 0.054(6) -0.029(7) 0.016(5) 0.015(7)
C40 0.049(5) 0.115(9) 0.040(5) -0.017(6) 0.003(4) 0.008(6)

loop_
_atom_type_symbol
_atom_type_description
_atom_type_scat_dispersion_real
_atom_type_scat_dispersion_imag
_atom_type_scat_source
C C 0.0033 0.0016 'International Tables Vol C Tables 4.2.6.8 and 6.1.1.4'
H H 0.0000 0.0000 'International Tables Vol C Tables 4.2.6.8 and 6.1.1.4'
Cl Cl 0.1484 0.1585 'International Tables Vol C Tables 4.2.6.8 and 6.1.1.4'
F F 0.0171 0.0103 'International Tables Vol C Tables 4.2.6.8 and 6.1.1.4'
N N 0.0061 0.0033 'International Tables Vol C Tables 4.2.6.8 and 6.1.1.4'
Pd Pd -0.9988 1.0072 'International Tables Vol C Tables 4.2.6.8 and 6.1.1.4'

loop_
_geom_angle_atom_site_label_1
_geom_angle_atom_site_label_2
_geom_angle_atom_site_label_3
_geom_angle
N1 Pd1 N2 84.9(2)
N1 Pd1 Cl1 92.52(17)
N2 Pd1 Cl1 173.07(18)
N1 Pd1 Cl2 174.13(18)
N2 Pd1 Cl2 89.44(18)
Cl1 Pd1 Cl2 92.94(8)
N3 Pd2 N4 84.6(3)
N3 Pd2 Cl3 89.9(2)
N4 Pd2 Cl3 174.29(18)
N3 Pd2 Cl4 173.04(19)
N4 Pd2 Cl4 93.03(18)
Cl3 Pd2 Cl4 92.34(8)
C1 N1 C7 112.0(6)
C1 N1 Pd1 109.7(4)
C7 N1 Pd1 119.1(5)
C1 N1 H1N 104.9
C7 N1 H1N 104.9
Pd1 N1 H1N 104.9
C8 N2 C2 122.6(7)
C8 N2 Pd1 117.2(5)
C2 N2 Pd1 106.0(4)
C8 N2 H2N 102.7
C2 N2 H2N 102.7
Pd1 N2 H2N 102.7
C21 N3 C27 119.2(6)
C21 N3 Pd2 106.5(4)
C27 N3 Pd2 117.7(5)
C21 N3 H3N 103.8
C27 N3 H3N 103.8
Pd2 N3 H3N 103.8
C26 N4 C34 114.2(6)
C26 N4 Pd2 108.4(4)
C34 N4 Pd2 119.9(5)
C26 N4 H4N 104.2
C34 N4 H4N 104.2
Pd2 N4 H4N 104.2
N1 C1 C2 106.8(5)
N1 C1 C6 112.3(6)
C2 C1 C6 109.9(6)
N1 C1 H1 109.3
C2 C1 H1 109.3
C6 C1 H1 109.3
N2 C2 C3 114.1(6)
N2 C2 C1 110.4(6)
C3 C2 C1 111.7(6)
N2 C2 H2 106.7
C3 C2 H2 106.7
C1 C2 H2 106.7
C2 C3 C4 110.4(8)
C2 C3 H3A 109.6
C4 C3 H3A 109.6
C2 C3 H3B 109.6
C4 C3 H3B 109.6
H3A C3 H3B 108.1
C3 C4 C5 110.1(7)
C3 C4 H4A 109.6
C5 C4 H4A 109.6
C3 C4 H4B 109.6
C5 C4 H4B 109.6
H4A C4 H4B 108.1
C6 C5 C4 111.5(7)
C6 C5 H5A 109.3
C4 C5 H5A 109.3
C6 C5 H5B 109.3
C4 C5 H5B 109.3
H5A C5 H5B 108.0
C5 C6 C1 112.1(7)
C5 C6 H6A 109.2
C1 C6 H6A 109.2
C5 C6 H6B 109.2
C1 C6 H6B 109.2
H6A C6 H6B 107.9
C9 C7 N1 111.7(6)
C9 C7 H7A 109.3
N1 C7 H7A 109.3
C9 C7 H7B 109.3
N1 C7 H7B 109.3
H7A C7 H7B 107.9
N2 C8 C15 118.0(7)
N2 C8 H8A 107.8
C15 C8 H8A 107.8
N2 C8 H8B 107.8
C15 C8 H8B 107.8
H8A C8 H8B 107.1
C14 C9 C10 119.3(7)
C14 C9 C7 120.0(6)
C10 C9 C7 120.7(7)
C11 C10 C9 119.8(8)
C11 C10 H10 120.1
C9 C10 H10 120.1
C10 C11 C12 118.6(8)
C10 C11 H11 120.7
C12 C11 H11 120.7
C13 C12 F1 118.7(8)
C13 C12 C11 123.1(7)
F1 C12 C11 118.2(7)
C14 C13 C12 117.9(7)
C14 C13 H13 121.0
C12 C13 H13 121.0
C13 C14 C9 121.3(7)
C13 C14 H14 119.4
C9 C14 H14 119.4
C16 C15 C20 117.4(8)
C16 C15 C8 117.2(8)
C20 C15 C8 124.5(8)
C15 C16 C17 120.1(9)
C15 C16 H16 120.0
C17 C16 H16 120.0
C18 C17 C16 119.4(9)
C18 C17 H17 120.3
C16 C17 H17 120.3
F2 C18 C19 119.7(10)
F2 C18 C17 118.1(10)
C19 C18 C17 122.1(10)
C18 C19 C20 117.9(10)
C18 C19 H19 121.0
C20 C19 H19 121.0
C19 C20 C15 122.9(9)
C19 C20 H20 118.5
C15 C20 H20 118.5
C26 C21 N3 109.6(6)
C26 C21 C22 113.5(6)
N3 C21 C22 114.3(6)
C26 C21 H21 106.3
N3 C21 H21 106.3
C22 C21 H21 106.3
C23 C22 C21 108.9(7)
C23 C22 H22A 109.9
C21 C22 H22A 109.9
C23 C22 H22B 109.9
C21 C22 H22B 109.9
H22A C22 H22B 108.3
C24 C23 C22 111.3(8)
C24 C23 H23A 109.4
C22 C23 H23A 109.4
C24 C23 H23B 109.4
C22 C23 H23B 109.4
H23A C23 H23B 108.0
C23 C24 C25 110.4(7)
C23 C24 H24A 109.6
C25 C24 H24A 109.6
C23 C24 H24B 109.6
C25 C24 H24B 109.6
H24A C24 H24B 108.1
C26 C25 C24 110.4(8)
C26 C25 H25A 109.6
C24 C25 H25A 109.6
C26 C25 H25B 109.6
C24 C25 H25B 109.6
H25A C25 H25B 108.1
C21 C26 N4 105.7(5)
C21 C26 C25 110.9(6)
N4 C26 C25 111.3(6)
C21 C26 H26 109.6
N4 C26 H26 109.6
C25 C26 H26 109.6
N3 C27 C28 115.6(6)
N3 C27 H27A 108.4
C28 C27 H27A 108.4
N3 C27 H27B 108.4
C28 C27 H27B 108.4
H27A C27 H27B 107.4
C29 C28 C33 119.1(8)
C29 C28 C27 121.1(7)
C33 C28 C27 119.4(8)
C30 C29 C28 121.8(9)
C30 C29 H29 119.1
C28 C29 H29 119.1
C31 C30 C29 119.0(10)
C31 C30 H30 120.5
C29 C30 H30 120.5
C30 C31 F4 121.3(10)
C30 C31 C32 123.2(9)
F4 C31 C32 115.5(10)
C33 C32 C31 116.9(9)
C33 C32 H32 121.5
C31 C32 H32 121.5
C28 C33 C32 119.9(9)
C28 C33 H33 120.0
C32 C33 H33 120.0
C35 C34 N4 114.3(8)
C35 C34 H34A 108.7
N4 C34 H34A 108.7
C35 C34 H34B 108.7
N4 C34 H34B 108.7
H34A C34 H34B 107.6
C40 C35 C36 116.1(8)
C40 C35 C34 120.7(8)
C36 C35 C34 123.1(8)
C37 C36 C35 122.5(8)
C37 C36 H36 118.8
C35 C36 H36 118.8
C38 C37 C36 118.2(9)
C38 C37 H37 120.9
C36 C37 H37 120.9
C37 C38 F3 118.2(9)
C37 C38 C39 122.8(9)
F3 C38 C39 119.0(9)
C40 C39 C38 118.3(10)
C40 C39 H39 120.8
C38 C39 H39 120.8
C39 C40 C35 122.1(9)
C39 C40 H40 119.0
C35 C40 H40 119.0

loop_
_geom_bond_atom_site_label_1
_geom_bond_atom_site_label_2
_geom_bond_distance
Pd1 N1 2.059(6)
Pd1 N2 2.073(7)
Pd1 Cl1 2.322(2)
Pd1 Cl2 2.324(2)
Pd2 N3 2.045(6)
Pd2 N4 2.062(7)
Pd2 Cl3 2.314(2)
Pd2 Cl4 2.322(2)
F1 C12 1.376(9)
F2 C18 1.350(11)
F3 C38 1.368(11)
F4 C31 1.392(11)
N1 C1 1.507(8)
N1 C7 1.513(9)
N1 H1N 0.9100
N2 C8 1.482(10)
N2 C2 1.514(9)
N2 H2N 0.9100
N3 C21 1.505(9)
N3 C27 1.508(10)
N3 H3N 0.9100
N4 C26 1.516(9)
N4 C34 1.519(9)
N4 H4N 0.9100
C1 C2 1.520(10)
C1 C6 1.527(9)
C1 H1 0.9800
C2 C3 1.515(11)
C2 H2 0.9800
C3 C4 1.536(12)
C3 H3A 0.9700
C3 H3B 0.9700
C4 C5 1.541(12)
C4 H4A 0.9700
C4 H4B 0.9700
C5 C6 1.520(11)
C5 H5A 0.9700
C5 H5B 0.9700
C6 H6A 0.9700
C6 H6B 0.9700
C7 C9 1.510(10)
C7 H7A 0.9700
C7 H7B 0.9700
C8 C15 1.526(12)
C8 H8A 0.9700
C8 H8B 0.9700
C9 C14 1.393(10)
C9 C10 1.393(10)
C10 C11 1.376(11)
C10 H10 0.9300
C11 C12 1.377(12)
C11 H11 0.9300
C12 C13 1.368(11)
C13 C14 1.364(10)
C13 H13 0.9300
C14 H14 0.9300
C15 C16 1.380(12)
C15 C20 1.404(12)
C16 C17 1.405(15)
C16 H16 0.9300
C17 C18 1.371(15)
C17 H17 0.9300
C18 C19 1.359(14)
C19 C20 1.370(13)
C19 H19 0.9300
C20 H20 0.9300
C21 C26 1.499(10)
C21 C22 1.542(9)
C21 H21 0.9800
C22 C23 1.524(14)
C22 H22A 0.9700
C22 H22B 0.9700
C23 C24 1.503(13)
C23 H23A 0.9700
C23 H23B 0.9700
C24 C25 1.555(11)
C24 H24A 0.9700
C24 H24B 0.9700
C25 C26 1.538(11)
C25 H25A 0.9700
C25 H25B 0.9700
C26 H26 0.9800
C27 C28 1.521(10)
C27 H27A 0.9700
C27 H27B 0.9700
C28 C29 1.390(11)
C28 C33 1.394(11)
C29 C30 1.347(12)
C29 H29 0.9300
C30 C31 1.339(14)
C30 H30 0.9300
C31 C32 1.411(15)
C32 C33 1.395(13)
C32 H32 0.9300
C33 H33 0.9300
C34 C35 1.500(12)
C34 H34A 0.9700
C34 H34B 0.9700
C35 C40 1.397(12)
C35 C36 1.408(11)
C36 C37 1.389(13)
C36 H36 0.9300
C37 C38 1.336(13)
C37 H37 0.9300
C38 C39 1.393(14)
C39 C40 1.372(16)
C39 H39 0.9300
C40 H40 0.9300
